data_7202462
loop_
_publ_author_name
'Heck, Romain'
'Bacsa, John'
'Warren, John E.'
'Rosseinsky, Matthew J.'
'Bradshaw, Darren'

_publ_section_title
;
 Triply interpenetrated (3,4)- and (3,5)-connected binodal
 metal--organic networks prepared from 1,3,5-benzenetrisbenzoate and
 4,4&#x2032;-bipyridyl
;
_journal_issue 11
_journal_name_full CrystEngComm
_journal_page_first 1687
_journal_paper_doi 10.1039/b815423f
_journal_volume 10
_journal_year 2008
_chemical_formula_moiety '(Ni 2+)3, (C27 H15 O6 3-)2, (C2 H6 O2)3, (C10 H8 N2)3, (C7 H8)3'
_chemical_formula_sum 'C111 H96 N6 Ni3 O18'
_chemical_formula_weight 1978.07
_chemical_name_common RH195
_chemical_name_systematic
;
?
;
_space_group_IT_number 167
_symmetry_cell_setting trigonal
_symmetry_Int_Tables_number 167
_symmetry_space_group_name_Hall '-R 3 2"c'
_symmetry_space_group_name_H-M 'R -3 c :H'
_atom_sites_solution_hydrogens geom
_atom_sites_solution_primary direct
_atom_sites_solution_secondary difmap
_audit_creation_method SHELXL-97
_audit_update_record
;
2007-11-08 # Formatted by publCIF
;
_cell_angle_alpha 90.00
_cell_angle_beta 90.00
_cell_angle_gamma 120.00
_cell_formula_units_Z 6
_cell_length_a 31.053(2)
_cell_length_b 31.053(2)
_cell_length_c 16.9025(12)
_cell_measurement_reflns_used 1525
_cell_measurement_temperature 100(2)
_cell_measurement_theta_max 17.7
_cell_measurement_theta_min 2.3
_cell_volume 14115.3(16)
_computing_cell_refinement 'SAINT v6.45a (Bruker, 2005)'
_computing_data_collection 'SMART v.5.632 (Bruker, 2005)'
_computing_data_reduction 'SAINT v6.45a (Bruker, 2005)'
_computing_structure_refinement 'SHELXL-97 (Sheldrick, 1997)'
_computing_structure_solution 'SHELXS-97 (Sheldrick, 1990)'
_diffrn_ambient_temperature 100(2)
_diffrn_measured_fraction_theta_full 0.993
_diffrn_measured_fraction_theta_max 0.993
_diffrn_measurement_device_type 'Bruker D8 diffractometer with APEX detector'
_diffrn_measurement_method '\w scans with a narrow frame width'
_diffrn_radiation_monochromator graphite
_diffrn_radiation_source 'fine-focus sealed tube'
_diffrn_radiation_type MoK\a
_diffrn_radiation_wavelength 0.71073
_diffrn_reflns_av_R_equivalents 0.0674
_diffrn_reflns_av_sigmaI/netI 0.0855
_diffrn_reflns_limit_h_max 39
_diffrn_reflns_limit_h_min -40
_diffrn_reflns_limit_k_max 39
_diffrn_reflns_limit_k_min -39
_diffrn_reflns_limit_l_max 19
_diffrn_reflns_limit_l_min -21
_diffrn_reflns_number 27213
_diffrn_reflns_theta_full 27.50
_diffrn_reflns_theta_max 27.50
_diffrn_reflns_theta_min 1.31
_exptl_absorpt_coefficient_mu 0.669
_exptl_absorpt_correction_T_max 0.9609
_exptl_absorpt_correction_T_min 0.8667
_exptl_absorpt_correction_type multi-scan
_exptl_absorpt_process_details 'SADABS-2007/4 (Sheldrick, 2007)'
_exptl_crystal_colour green
_exptl_crystal_density_diffrn 1.396
_exptl_crystal_density_method 'not measured'
_exptl_crystal_description needle
_exptl_crystal_F_000 6192
_exptl_crystal_size_max 0.22
_exptl_crystal_size_mid 0.07
_exptl_crystal_size_min 0.06
_refine_diff_density_max 0.876
_refine_diff_density_min -0.463
_refine_diff_density_rms 0.081
_refine_ls_extinction_method none
_refine_ls_goodness_of_fit_ref 0.963
_refine_ls_hydrogen_treatment constr
_refine_ls_matrix_type full
_refine_ls_number_parameters 242
_refine_ls_number_reflns 3598
_refine_ls_number_restraints 59
_refine_ls_restrained_S_all 0.967
_refine_ls_R_factor_all 0.0869
_refine_ls_R_factor_gt 0.0568
_refine_ls_shift/su_max 0.000
_refine_ls_shift/su_mean 0.000
_refine_ls_structure_factor_coef Fsqd
_refine_ls_weighting_details 'calc w=1/[\s^2^(Fo^2^)+(0.0874P)^2^+0.0000P] where P=(Fo^2^+2Fc^2^)/3'
_refine_ls_weighting_scheme calc
_refine_ls_wR_factor_gt 0.1419
_refine_ls_wR_factor_ref 0.1487
_reflns_number_gt 2361
_reflns_number_total 3603
_reflns_threshold_expression >2sigma(I)
_cod_data_source_file b815423f.txt
_cod_data_source_block rh195m
_cod_depositor_comments
;
The following automatic conversions were performed:
'_symmetry_cell_setting' value 'Trigonal' changed to 'trigonal' according
to '/home/saulius/struct/CIF-dictionaries/cif_core.dic' dictionary named
'cif_core.dic' version 2.4.1 from 2010-06-29.

Automatic conversion script
Id: cif_fix_enum 1527 2010-12-29 10:47:43Z saulius 
;
_cod_original_cell_volume 14115.3(15)
_cod_original_sg_symbol_H-M 'R -3 c'
_cod_database_code 7202462

loop_
_symmetry_equiv_pos_as_xyz
'x, y, z'
'-y, x-y, z'
'-x+y, -x, z'
'x-y, -y, -z+1/2'
'-x, -x+y, -z+1/2'
'y, x, -z+1/2'
'x+2/3, y+1/3, z+1/3'
'-y+2/3, x-y+1/3, z+1/3'
'-x+y+2/3, -x+1/3, z+1/3'
'x-y+2/3, -y+1/3, -z+5/6'
'-x+2/3, -x+y+1/3, -z+5/6'
'y+2/3, x+1/3, -z+5/6'
'x+1/3, y+2/3, z+2/3'
'-y+1/3, x-y+2/3, z+2/3'
'-x+y+1/3, -x+2/3, z+2/3'
'x-y+1/3, -y+2/3, -z+7/6'
'-x+1/3, -x+y+2/3, -z+7/6'
'y+1/3, x+2/3, -z+7/6'
'-x, -y, -z'
'y, -x+y, -z'
'x-y, x, -z'
'-x+y, y, z-1/2'
'x, x-y, z-1/2'
'-y, -x, z-1/2'
'-x+2/3, -y+1/3, -z+1/3'
'y+2/3, -x+y+1/3, -z+1/3'
'x-y+2/3, x+1/3, -z+1/3'
'-x+y+2/3, y+1/3, z-1/6'
'x+2/3, x-y+1/3, z-1/6'
'-y+2/3, -x+1/3, z-1/6'
'-x+1/3, -y+2/3, -z+2/3'
'y+1/3, -x+y+2/3, -z+2/3'
'x-y+1/3, x+2/3, -z+2/3'
'-x+y+1/3, y+2/3, z+1/6'
'x+1/3, x-y+2/3, z+1/6'
'-y+1/3, -x+2/3, z+1/6'

loop_
_atom_site_label
_atom_site_type_symbol
_atom_site_fract_x
_atom_site_fract_y
_atom_site_fract_z
_atom_site_U_iso_or_equiv
_atom_site_adp_type
_atom_site_occupancy
_atom_site_symmetry_multiplicity
_atom_site_calc_flag
_atom_site_refinement_flags
_atom_site_disorder_assembly
_atom_site_disorder_group
Ni1 Ni 0.285576(16) 0.3333 0.0833 0.01564(18) Uani 1 2 d S . .
O1 O 0.24498(8) 0.25894(8) 0.10422(13) 0.0233(5) Uani 1 1 d . . .
O3 O 0.34345(8) 0.34646(9) 0.16035(13) 0.0261(5) Uani 1 1 d D . .
O2 O 0.26038(9) 0.22520(9) -0.00022(16) 0.0370(7) Uani 1 1 d . . .
N1 N 0.23886(9) 0.32776(10) -0.00910(15) 0.0198(6) Uani 1 1 d . . .
C1 C 0.23486(12) 0.22304(12) 0.0580(2) 0.0243(8) Uani 1 1 d . . .
C2 C 0.18833(12) 0.17470(12) 0.0764(2) 0.0251(8) Uani 1 1 d . . .
C9 C 0.04141(13) -0.00572(12) 0.1135(2) 0.0342(9) Uani 1 1 d . . .
H9 H 0.0699 -0.0095 0.1139 0.041 Uiso 1 1 calc R . .
C6 C 0.11027(13) 0.13031(13) 0.1472(2) 0.0350(9) Uani 1 1 d . . .
H6 H 0.0879 0.1302 0.1856 0.042 Uiso 1 1 calc R . .
C3 C 0.17671(12) 0.13136(12) 0.0370(2) 0.0282(8) Uani 1 1 d . . .
H3 H 0.1994 0.1312 -0.0005 0.034 Uiso 1 1 calc R . .
C8 C 0.04750(13) 0.04209(12) 0.1133(2) 0.0331(9) Uani 1 1 d . . .
C12 C 0.18169(12) 0.33186(13) -0.1340(2) 0.0294(8) Uani 1 1 d . . .
C5 C 0.09765(12) 0.08678(12) 0.1050(2) 0.0308(9) Uani 1 1 d . . .
C4 C 0.13233(12) 0.08799(12) 0.0514(2) 0.0314(9) Uani 1 1 d . . .
H4 H 0.1254 0.0584 0.0242 0.038 Uiso 1 1 calc R . .
C7 C 0.15515(12) 0.17366(12) 0.1336(2) 0.0291(8) Uani 1 1 d . . .
H7 H 0.1634 0.2028 0.1633 0.035 Uiso 1 1 calc R . .
C15 C 0.38373(17) 0.3483(2) 0.1183(3) 0.0624(14) Uani 1 1 d . . .
H11B H 0.4015 0.3369 0.1536 0.075 Uiso 1 1 calc R . .
H11A H 0.4073 0.3832 0.1036 0.075 Uiso 1 1 calc R . .
C11 C 0.16058(15) 0.3048(2) -0.0666(3) 0.092(2) Uani 1 1 d . . .
H11 H 0.1254 0.2869 -0.0612 0.110 Uiso 1 1 calc R . .
C10 C 0.19013(15) 0.30345(19) -0.0063(3) 0.0666(16) Uani 1 1 d . . .
H10 H 0.1743 0.2840 0.0392 0.080 Uiso 1 1 calc R . .
C14 C 0.25913(13) 0.35462(17) -0.0732(2) 0.0432(11) Uani 1 1 d . . .
H14 H 0.2944 0.3735 -0.0763 0.052 Uiso 1 1 calc R . .
C13 C 0.23174(10) 0.35663(13) -0.1360(2) 0.0363(10) Uani 1 1 d . . .
H13 H 0.2485 0.3758 -0.1814 0.044 Uiso 1 1 calc R . .
C2S C 0.49344(10) 0.33842(13) 0.1580(2) 0.035(3) Uani 0.50 1 d PRDU A -1
H2S H 0.4882 0.3310 0.2117 0.042 Uiso 0.50 1 d PR B -1
C3S C 0.4800(2) 0.3020(3) 0.1022(6) 0.063(3) Uani 0.50 1 d PDU A -1
H3S H 0.4647 0.2686 0.1206 0.076 Uiso 0.50 1 calc PR A -1
C1S C 0.5155(2) 0.3861(3) 0.1288(5) 0.073(4) Uani 0.50 1 d PDU A -1
C7S C 0.5303(4) 0.4261(4) 0.1885(6) 0.31(2) Uani 0.50 1 d PDU A -1
H7S1 H 0.5007 0.4269 0.2068 0.468 Uiso 0.50 1 calc PR A -1
H7S2 H 0.5537 0.4582 0.1646 0.468 Uiso 0.50 1 calc PR A -1
H7S3 H 0.5461 0.4196 0.2335 0.468 Uiso 0.50 1 calc PR A -1
C5S C 0.5102(3) 0.3611(5) -0.0020(6) 0.099(5) Uani 0.50 1 d PDU A -1
H5S H 0.5159 0.3687 -0.0568 0.118 Uiso 0.50 1 calc PR A -1
C6S C 0.5255(3) 0.4015(4) 0.0512(5) 0.070(3) Uani 0.50 1 d PDU A -1
H6S H 0.5409 0.4353 0.0352 0.084 Uiso 0.50 1 calc PR A -1
C4S C 0.4868(3) 0.30940(17) 0.0201(8) 0.100(6) Uani 0.50 1 d PDU A -1
H4S H 0.4770 0.2831 -0.0169 0.120 Uiso 0.50 1 calc PR A -1
H3O H 0.3571 0.3820 0.1735 0.14(3) Uiso 1 1 d RD . .

loop_
_atom_site_aniso_label
_atom_site_aniso_U_11
_atom_site_aniso_U_22
_atom_site_aniso_U_33
_atom_site_aniso_U_23
_atom_site_aniso_U_13
_atom_site_aniso_U_12
Ni1 0.0140(2) 0.0173(3) 0.0168(3) 0.0011(2) 0.00053(12) 0.00866(16)
O1 0.0279(13) 0.0158(11) 0.0248(13) 0.0014(10) -0.0024(10) 0.0099(10)
O3 0.0216(12) 0.0350(14) 0.0226(13) 0.0019(11) -0.0017(10) 0.0149(11)
O2 0.0364(15) 0.0270(14) 0.0421(16) -0.0084(12) 0.0062(13) 0.0117(12)
N1 0.0172(14) 0.0211(14) 0.0209(15) 0.0004(11) -0.0029(11) 0.0093(12)
C1 0.0226(18) 0.0242(18) 0.030(2) 0.0022(15) -0.0040(15) 0.0144(15)
C2 0.0220(17) 0.0211(17) 0.034(2) 0.0016(15) -0.0056(15) 0.0118(15)
C9 0.0219(18) 0.0257(19) 0.057(3) 0.0001(18) -0.0015(17) 0.0130(16)
C6 0.0260(19) 0.028(2) 0.052(3) 0.0015(17) 0.0039(17) 0.0137(17)
C3 0.0197(17) 0.0267(19) 0.042(2) -0.0055(16) -0.0077(16) 0.0144(15)
C8 0.0249(19) 0.0243(19) 0.051(2) -0.0026(17) 0.0011(17) 0.0132(16)
C12 0.0245(18) 0.0254(18) 0.032(2) 0.0106(16) -0.0073(15) 0.0075(15)
C5 0.0230(18) 0.0225(19) 0.050(2) -0.0023(17) -0.0060(17) 0.0135(16)
C4 0.0255(19) 0.0210(18) 0.049(2) -0.0073(16) -0.0079(17) 0.0129(16)
C7 0.0254(19) 0.0206(18) 0.040(2) -0.0016(15) -0.0015(16) 0.0108(15)
C15 0.041(3) 0.108(4) 0.062(3) -0.028(3) -0.018(2) 0.055(3)
C11 0.016(2) 0.116(5) 0.085(4) 0.077(4) -0.014(2) -0.011(2)
C10 0.024(2) 0.077(3) 0.064(3) 0.053(3) -0.010(2) -0.002(2)
C14 0.0171(18) 0.080(3) 0.027(2) 0.014(2) 0.0027(16) 0.020(2)
C13 0.0215(18) 0.063(3) 0.0188(19) 0.0165(18) 0.0033(14) 0.0172(18)
C2S 0.027(5) 0.043(5) 0.049(7) -0.012(5) -0.018(4) 0.028(5)
C3S 0.043(6) 0.084(8) 0.061(7) -0.022(7) -0.017(5) 0.030(6)
C1S 0.056(7) 0.099(9) 0.081(10) 0.018(7) -0.002(6) 0.052(7)
C7S 0.49(5) 0.117(18) 0.18(2) 0.049(17) 0.11(3) 0.04(2)
C5S 0.088(10) 0.191(16) 0.067(8) 0.034(11) 0.022(8) 0.107(11)
C6S 0.079(8) 0.143(11) 0.038(6) 0.007(7) 0.017(5) 0.093(8)
C4S 0.106(12) 0.198(17) 0.047(8) -0.006(11) 0.006(9) 0.113(12)

loop_
_atom_type_symbol
_atom_type_description
_atom_type_scat_dispersion_real
_atom_type_scat_dispersion_imag
_atom_type_scat_source
C C 0.0033 0.0016 'International Tables Vol C Tables 4.2.6.8 and 6.1.1.4'
H H 0.0000 0.0000 'International Tables Vol C Tables 4.2.6.8 and 6.1.1.4'
N N 0.0061 0.0033 'International Tables Vol C Tables 4.2.6.8 and 6.1.1.4'
Ni Ni 0.3393 1.1124 'International Tables Vol C Tables 4.2.6.8 and 6.1.1.4'
O O 0.0106 0.0060 'International Tables Vol C Tables 4.2.6.8 and 6.1.1.4'

loop_
_geom_angle_atom_site_label_1
_geom_angle_atom_site_label_2
_geom_angle_atom_site_label_3
_geom_angle
_geom_angle_site_symmetry_1
_geom_angle_site_symmetry_3
_geom_angle_publ_flag
O1 Ni1 O1 174.04(13) . 16_554 ?
O1 Ni1 N1 84.62(10) . 16_554 ?
O1 Ni1 N1 91.47(10) 16_554 16_554 ?
O1 Ni1 N1 91.46(10) . . ?
O1 Ni1 N1 84.63(10) 16_554 . ?
N1 Ni1 N1 98.01(14) 16_554 . ?
O1 Ni1 O3 95.61(9) . . ?
O1 Ni1 O3 88.94(9) 16_554 . ?
N1 Ni1 O3 91.14(10) 16_554 . ?
N1 Ni1 O3 168.93(9) . . ?
O1 Ni1 O3 88.94(9) . 16_554 ?
O1 Ni1 O3 95.61(9) 16_554 16_554 ?
N1 Ni1 O3 168.93(9) 16_554 16_554 ?
N1 Ni1 O3 91.14(10) . 16_554 ?
O3 Ni1 O3 80.51(13) . 16_554 ?
C1 O1 Ni1 129.3(2) . . ?
C15 O3 Ni1 110.6(2) . . ?
C15 O3 H3O 101.0 . . ?
Ni1 O3 H3O 101.9 . . ?
C10 N1 C14 116.2(3) . . ?
C10 N1 Ni1 125.2(2) . . ?
C14 N1 Ni1 118.2(2) . . ?
O2 C1 O1 124.8(3) . . ?
O2 C1 C2 119.0(3) . . ?
O1 C1 C2 116.2(3) . . ?
C3 C2 C7 118.7(3) . . ?
C3 C2 C1 121.7(3) . . ?
C7 C2 C1 119.6(3) . . ?
C8 C9 C8 121.1(4) 3 . ?
C8 C9 H9 119.5 3 . ?
C8 C9 H9 119.5 . . ?
C7 C6 C5 120.8(3) . . ?
C7 C6 H6 119.6 . . ?
C5 C6 H6 119.6 . . ?
C2 C3 C4 120.8(3) . . ?
C2 C3 H3 119.6 . . ?
C4 C3 H3 119.6 . . ?
C9 C8 C9 118.9(4) 2 . ?
C9 C8 C5 119.9(3) 2 . ?
C9 C8 C5 120.9(3) . . ?
C13 C12 C11 115.6(3) . . ?
C13 C12 C12 122.0(4) . 31_554 ?
C11 C12 C12 122.4(4) . 31_554 ?
C4 C5 C6 117.8(3) . . ?
C4 C5 C8 121.4(3) . . ?
C6 C5 C8 120.7(3) . . ?
C3 C4 C5 121.4(3) . . ?
C3 C4 H4 119.3 . . ?
C5 C4 H4 119.3 . . ?
C6 C7 C2 120.4(3) . . ?
C6 C7 H7 119.8 . . ?
C2 C7 H7 119.8 . . ?
O3 C15 C15 113.3(3) . 16_554 ?
O3 C15 H11B 108.9 . . ?
C15 C15 H11B 108.9 16_554 . ?
O3 C15 H11A 108.9 . . ?
C15 C15 H11A 108.9 16_554 . ?
H11B C15 H11A 107.7 . . ?
C12 C11 C10 120.5(4) . . ?
C12 C11 H11 119.7 . . ?
C10 C11 H11 119.7 . . ?
N1 C10 C11 123.2(4) . . ?
N1 C10 H10 118.4 . . ?
C11 C10 H10 118.4 . . ?
N1 C14 C13 123.4(3) . . ?
N1 C14 H14 118.3 . . ?
C13 C14 H14 118.3 . . ?
C12 C13 C14 121.0(3) . . ?
C12 C13 H13 119.5 . . ?
C14 C13 H13 119.5 . . ?
C3S C2S C1S 115.1(7) . . ?
C3S C2S H2S 121.6 . . ?
C1S C2S H2S 123.3 . . ?
C2S C3S C4S 125.9(7) . . ?
C2S C3S H3S 117.1 . . ?
C4S C3S H3S 117.1 . . ?
C2S C1S C6S 128.3(9) . . ?
C2S C1S C7S 115.9(5) . . ?
C6S C1S C7S 115.9(5) . . ?
C6S C5S C4S 125.4(9) . . ?
C6S C5S H5S 117.3 . . ?
C4S C5S H5S 117.3 . . ?
C1S C6S C5S 112.3(8) . . ?
C1S C6S H6S 123.8 . . ?
C5S C6S H6S 123.8 . . ?
C3S C4S C5S 112.9(8) . . ?
C3S C4S H4S 123.5 . . ?
C5S C4S H4S 123.5 . . ?

loop_
_geom_bond_atom_site_label_1
_geom_bond_atom_site_label_2
_geom_bond_distance
_geom_bond_site_symmetry_2
_geom_bond_publ_flag
Ni1 O1 2.034(2) . ?
Ni1 O1 2.034(2) 16_554 ?
Ni1 N1 2.079(2) 16_554 ?
Ni1 N1 2.080(2) . ?
Ni1 O3 2.088(2) . ?
Ni1 O3 2.088(2) 16_554 ?
O1 C1 1.266(4) . ?
O3 C15 1.415(5) . ?
O3 H3O 0.9900 . ?
O2 C1 1.244(4) . ?
N1 C10 1.311(4) . ?
N1 C14 1.320(4) . ?
C1 C2 1.506(5) . ?
C2 C3 1.379(5) . ?
C2 C7 1.401(5) . ?
C9 C8 1.382(5) 3 ?
C9 C8 1.400(5) . ?
C9 H9 0.9500 . ?
C6 C7 1.390(5) . ?
C6 C5 1.400(5) . ?
C6 H6 0.9500 . ?
C3 C4 1.384(5) . ?
C3 H3 0.9500 . ?
C8 C9 1.382(5) 2 ?
C8 C5 1.487(5) . ?
C12 C13 1.347(4) . ?
C12 C11 1.372(5) . ?
C12 C12 1.478(6) 31_554 ?
C5 C4 1.393(5) . ?
C4 H4 0.9500 . ?
C7 H7 0.9500 . ?
C15 C15 1.430(8) 16_554 ?
C15 H11B 0.9900 . ?
C15 H11A 0.9900 . ?
C11 C10 1.386(6) . ?
C11 H11 0.9500 . ?
C10 H10 0.9500 . ?
C14 C13 1.381(5) . ?
C14 H14 0.9500 . ?
C13 H13 0.9500 . ?
C2S C3S 1.368(10) . ?
C2S C1S 1.376(7) . ?
C2S H2S 0.9301 . ?
C3S C4S 1.405(14) . ?
C3S H3S 0.9500 . ?
C1S C6S 1.376(7) . ?
C1S C7S 1.484(5) . ?
C7S H7S1 0.9800 . ?
C7S H7S2 0.9800 . ?
C7S H7S3 0.9800 . ?
C5S C6S 1.419(14) . ?
C5S C4S 1.441(13) . ?
C5S H5S 0.9500 . ?
C6S H6S 0.9500 . ?
C4S H4S 0.9500 . ?

loop_
_geom_hbond_atom_site_label_D
_geom_hbond_atom_site_label_H
_geom_hbond_atom_site_label_A
_geom_hbond_distance_DH
_geom_hbond_distance_HA
_geom_hbond_distance_DA
_geom_hbond_angle_DHA
_geom_hbond_site_symmetry_A
_geom_hbond_publ_flag
O3 H3O O2 0.9900 1.7000 2.651(4) 159.00 16_554 yes
C14 H14 O1 0.9500 2.5300 2.897(5) 103.00 16_554 yes
